data_7704892
loop_
_publ_author_name
'Hock, Andreas'
'Werner, Luis'
'Luz, Christian'
'Radius, Udo'

_publ_section_title
;
 N-Heterocyclic carbene and cyclic (alkyl)(amino)carbene adducts of
 gallium hydrides, gallium chlorides and gallium hydrochlorides.
;
_journal_issue 32
_journal_name_full 'Dalton transactions (Cambridge, England : 2003)'
_journal_page_first 11108
_journal_page_last 11119
_journal_paper_doi 10.1039/d0dt02070b
_journal_volume 49
_journal_year 2020
_chemical_formula_moiety 'C7 H15 Ga N2'
_chemical_formula_sum 'C7 H15 Ga N2'
_chemical_formula_weight 196.93
_space_group_crystal_system monoclinic
_space_group_IT_number 14
_space_group_name_Hall '-P 2ybc'
_space_group_name_H-M_alt 'P 1 21/c 1'
_atom_sites_solution_hydrogens mixed
_audit_creation_method SHELXL-2014/6
_audit_update_record
;
2020-06-08 deposited with the CCDC.	2020-07-20 downloaded from the CCDC.
;
_cell_angle_alpha 90
_cell_angle_beta 103.862(2)
_cell_angle_gamma 90
_cell_formula_units_Z 4
_cell_length_a 7.49530(10)
_cell_length_b 15.4509(3)
_cell_length_c 8.4772(2)
_cell_measurement_reflns_used 6692
_cell_measurement_temperature 100.00(10)
_cell_measurement_theta_max 76.5650
_cell_measurement_theta_min 5.7460
_cell_volume 953.14(3)
_computing_cell_refinement 'CrysAlisPro 1.171.40.57a (Rigaku OD, 2019)'
_computing_data_collection 'CrysAlisPro 1.171.40.57a (Rigaku OD, 2019)'
_computing_data_reduction 'CrysAlisPro 1.171.40.57a (Rigaku OD, 2019)'
_computing_structure_refinement 'SHELXL-2014/6 (Sheldrick, 2014)'
_computing_structure_solution 'SHELXL-2014/6 (Sheldrick, 2014)'
_diffrn_ambient_temperature 100.00(10)
_diffrn_detector_area_resol_mean 10.0000
_diffrn_measured_fraction_theta_full 1.000
_diffrn_measured_fraction_theta_max 0.983
_diffrn_measurement_device_type 'XtaLAB Synergy, Dualflex, HyPix'
_diffrn_measurement_method '\f and \w scans'
_diffrn_radiation_type CuK\a
_diffrn_radiation_wavelength 1.54184
_diffrn_reflns_av_R_equivalents 0.0373
_diffrn_reflns_av_unetI/netI 0.0266
_diffrn_reflns_Laue_measured_fraction_full 1.000
_diffrn_reflns_Laue_measured_fraction_max 0.983
_diffrn_reflns_limit_h_max 9
_diffrn_reflns_limit_h_min -8
_diffrn_reflns_limit_k_max 16
_diffrn_reflns_limit_k_min -19
_diffrn_reflns_limit_l_max 10
_diffrn_reflns_limit_l_min -10
_diffrn_reflns_number 9982
_diffrn_reflns_point_group_measured_fraction_full 1.000
_diffrn_reflns_point_group_measured_fraction_max 0.983
_diffrn_reflns_theta_full 67.684
_diffrn_reflns_theta_max 77.466
_diffrn_reflns_theta_min 5.727
_diffrn_source 'micro-focus sealed X-ray tube'
_exptl_absorpt_coefficient_mu 3.431
_exptl_absorpt_correction_T_max 1.00000
_exptl_absorpt_correction_T_min 0.84649
_exptl_absorpt_correction_type multi-scan
_exptl_absorpt_process_details
'CrysAlisPro 1.171.40.57a (Rigaku Oxford Diffraction, 2019)Empirical absorption correction using spherical harmonics,implemented in SCALE3 ABSPACK scaling algorithm.'
_exptl_crystal_colour colourless
_exptl_crystal_density_diffrn 1.372
_exptl_crystal_description block
_exptl_crystal_F_000 408
_exptl_crystal_size_max 0.286
_exptl_crystal_size_mid 0.155
_exptl_crystal_size_min 0.095
_refine_diff_density_max 0.449
_refine_diff_density_min -0.599
_refine_diff_density_rms 0.095
_refine_ls_extinction_method none
_refine_ls_goodness_of_fit_ref 0.920
_refine_ls_hydrogen_treatment mixed
_refine_ls_matrix_type full
_refine_ls_number_parameters 107
_refine_ls_number_reflns 1998
_refine_ls_number_restraints 0
_refine_ls_restrained_S_all 0.920
_refine_ls_R_factor_all 0.0327
_refine_ls_R_factor_gt 0.0312
_refine_ls_shift/su_max 0.001
_refine_ls_shift/su_mean 0.000
_refine_ls_structure_factor_coef Fsqd
_refine_ls_weighting_details 'w=1/[\s^2^(Fo^2^)+(0.0629P)^2^+0.7867P] where P=(Fo^2^+2Fc^2^)/3'
_refine_ls_weighting_scheme calc
_refine_ls_wR_factor_gt 0.0886
_refine_ls_wR_factor_ref 0.0900
_reflns_Friedel_coverage 0.000
_reflns_number_gt 1875
_reflns_number_total 1998
_reflns_threshold_expression 'I > 2\s(I)'
_cod_data_source_file d0dt02070b2.cif
_cod_data_source_block compound_1
_cod_depositor_comments 'Adding full bibliography for 7704887--7704897.cif.'
_cod_original_sg_symbol_H-M 'P 21/c'
_cod_database_code 7704892
_shelx_space_group_comment
;
The symmetry employed for this shelxl refinement is uniquely defined
by the following loop, which should always be used as a source of
symmetry information in preference to the above space-group names.
They are only intended as comments.
;
_shelxl_version_number 2014/6

loop_
_space_group_symop_operation_xyz
'x, y, z'
'-x, y+1/2, -z+1/2'
'-x, -y, -z'
'x, -y-1/2, z-1/2'

loop_
_atom_site_label
_atom_site_type_symbol
_atom_site_fract_x
_atom_site_fract_y
_atom_site_fract_z
_atom_site_U_iso_or_equiv
_atom_site_adp_type
_atom_site_occupancy
_atom_site_site_symmetry_order
_atom_site_calc_flag
_atom_site_refinement_flags_posn
_atom_site_refinement_flags_adp
_atom_site_refinement_flags_occupancy
_atom_site_disorder_assembly
_atom_site_disorder_group
Ga1 Ga 0.70243(3) 0.63891(2) 0.84615(3) 0.02807(13) Uani 1 1 d . . . . .
N1 N 0.7359(2) 0.54402(10) 0.54030(19) 0.0196(3) Uani 1 1 d . . . . .
C1 C 0.7204(3) 0.53704(12) 0.6951(2) 0.0206(4) Uani 1 1 d . . . . .
N2 N 0.7351(2) 0.45138(10) 0.72672(19) 0.0208(3) Uani 1 1 d . . . . .
C2 C 0.7614(3) 0.46375(12) 0.4752(2) 0.0205(4) Uani 1 1 d . . . . .
C5 C 0.7830(3) 0.45317(15) 0.3063(2) 0.0283(4) Uani 1 1 d . . . . .
H5A H 0.6731 0.4722 0.2309 0.042 Uiso 1 1 calc R U . . .
H5B H 0.8045 0.3933 0.2868 0.042 Uiso 1 1 calc R U . . .
H5C H 0.8854 0.4871 0.2923 0.042 Uiso 1 1 calc R U . . .
C4 C 0.7346(3) 0.62616(13) 0.4544(3) 0.0287(5) Uani 1 1 d . . . . .
H4A H 0.6791 0.6700 0.5072 0.043 Uiso 1 1 calc R U . . .
H4B H 0.6653 0.6198 0.3441 0.043 Uiso 1 1 calc R U . . .
H4C H 0.8584 0.6426 0.4557 0.043 Uiso 1 1 calc R U . . .
C3 C 0.7604(2) 0.40514(12) 0.5934(2) 0.0206(4) Uani 1 1 d . . . . .
C7 C 0.7316(3) 0.41160(15) 0.8825(3) 0.0316(5) Uani 1 1 d . . . . .
H7A H 0.8498 0.3870 0.9303 0.047 Uiso 1 1 calc R U . . .
H7B H 0.6400 0.3669 0.8655 0.047 Uiso 1 1 calc R U . . .
H7C H 0.7029 0.4548 0.9540 0.047 Uiso 1 1 calc R U . . .
C6 C 0.7803(3) 0.30905(13) 0.5955(3) 0.0306(4) Uani 1 1 d . . . . .
H6A H 0.8872 0.2927 0.6774 0.046 Uiso 1 1 calc R U . . .
H6B H 0.7932 0.2895 0.4912 0.046 Uiso 1 1 calc R U . . .
H6C H 0.6733 0.2830 0.6191 0.046 Uiso 1 1 calc R U . . .
H2 H 0.878(5) 0.678(2) 0.861(4) 0.062(10) Uiso 1 1 d . . . . .
H1 H 0.562(4) 0.699(2) 0.760(4) 0.054(9) Uiso 1 1 d . . . . .
H3 H 0.653(5) 0.603(3) 1.000(5) 0.076(11) Uiso 1 1 d . . . . .

loop_
_atom_site_aniso_label
_atom_site_aniso_U_11
_atom_site_aniso_U_22
_atom_site_aniso_U_33
_atom_site_aniso_U_23
_atom_site_aniso_U_13
_atom_site_aniso_U_12
Ga1 0.02770(18) 0.02247(19) 0.0356(2) -0.01114(9) 0.01071(12) -0.00149(9)
N1 0.0218(7) 0.0156(7) 0.0227(7) 0.0028(6) 0.0080(6) 0.0003(6)
C1 0.0219(8) 0.0175(9) 0.0238(8) -0.0005(7) 0.0084(7) 0.0007(7)
N2 0.0252(8) 0.0170(8) 0.0215(7) 0.0020(6) 0.0085(6) 0.0011(6)
C2 0.0203(8) 0.0201(9) 0.0220(9) -0.0018(7) 0.0069(6) -0.0010(7)
C5 0.0289(10) 0.0352(11) 0.0226(9) -0.0043(8) 0.0098(7) -0.0036(8)
C4 0.0324(11) 0.0201(10) 0.0364(11) 0.0110(8) 0.0135(9) 0.0023(8)
C3 0.0216(8) 0.0174(9) 0.0239(9) -0.0007(7) 0.0079(7) -0.0011(7)
C7 0.0429(12) 0.0301(11) 0.0244(9) 0.0084(9) 0.0131(8) 0.0037(9)
C6 0.0336(11) 0.0172(10) 0.0455(12) -0.0017(9) 0.0183(9) 0.0014(8)

loop_
_atom_type_symbol
_atom_type_description
_atom_type_scat_dispersion_real
_atom_type_scat_dispersion_imag
_atom_type_scat_source
C C 0.0181 0.0091 'International Tables Vol C Tables 4.2.6.8 and 6.1.1.4'
H H 0.0000 0.0000 'International Tables Vol C Tables 4.2.6.8 and 6.1.1.4'
Ga Ga -1.2846 0.7763 'International Tables Vol C Tables 4.2.6.8 and 6.1.1.4'
N N 0.0311 0.0180 'International Tables Vol C Tables 4.2.6.8 and 6.1.1.4'

loop_
_geom_angle_atom_site_label_1
_geom_angle_atom_site_label_2
_geom_angle_atom_site_label_3
_geom_angle
_geom_angle_site_symmetry_1
_geom_angle_site_symmetry_3
_geom_angle_publ_flag
C1 Ga1 H2 100.4(15) . . ?
C1 Ga1 H1 109.0(13) . . ?
H2 Ga1 H1 108(2) . . ?
C1 Ga1 H3 108.6(15) . . ?
H2 Ga1 H3 119(2) . . ?
H1 Ga1 H3 111(2) . . ?
C1 N1 C2 111.54(15) . . ?
C1 N1 C4 124.19(17) . . ?
C2 N1 C4 124.21(16) . . ?
N1 C1 N2 104.48(16) . . ?
N1 C1 Ga1 125.38(14) . . ?
N2 C1 Ga1 129.92(14) . . ?
C1 N2 C3 111.30(16) . . ?
C1 N2 C7 125.00(17) . . ?
C3 N2 C7 123.67(17) . . ?
C3 C2 N1 106.13(16) . . ?
C3 C2 C5 131.35(18) . . ?
N1 C2 C5 122.52(17) . . ?
C2 C5 H5A 109.5 . . ?
C2 C5 H5B 109.5 . . ?
H5A C5 H5B 109.5 . . ?
C2 C5 H5C 109.5 . . ?
H5A C5 H5C 109.5 . . ?
H5B C5 H5C 109.5 . . ?
N1 C4 H4A 109.5 . . ?
N1 C4 H4B 109.5 . . ?
H4A C4 H4B 109.5 . . ?
N1 C4 H4C 109.5 . . ?
H4A C4 H4C 109.5 . . ?
H4B C4 H4C 109.5 . . ?
C2 C3 N2 106.55(16) . . ?
C2 C3 C6 131.09(18) . . ?
N2 C3 C6 122.36(17) . . ?
N2 C7 H7A 109.5 . . ?
N2 C7 H7B 109.5 . . ?
H7A C7 H7B 109.5 . . ?
N2 C7 H7C 109.5 . . ?
H7A C7 H7C 109.5 . . ?
H7B C7 H7C 109.5 . . ?
C3 C6 H6A 109.5 . . ?
C3 C6 H6B 109.5 . . ?
H6A C6 H6B 109.5 . . ?
C3 C6 H6C 109.5 . . ?
H6A C6 H6C 109.5 . . ?
H6B C6 H6C 109.5 . . ?

loop_
_geom_bond_atom_site_label_1
_geom_bond_atom_site_label_2
_geom_bond_distance
_geom_bond_site_symmetry_2
_geom_bond_publ_flag
Ga1 C1 2.0541(19) . ?
Ga1 H2 1.42(4) . ?
Ga1 H1 1.46(3) . ?
Ga1 H3 1.54(4) . ?
N1 C1 1.349(2) . ?
N1 C2 1.389(2) . ?
N1 C4 1.462(2) . ?
C1 N2 1.350(2) . ?
N2 C3 1.388(2) . ?
N2 C7 1.462(2) . ?
C2 C3 1.352(3) . ?
C2 C5 1.487(3) . ?
C5 H5A 0.9600 . ?
C5 H5B 0.9600 . ?
C5 H5C 0.9600 . ?
C4 H4A 0.9600 . ?
C4 H4B 0.9600 . ?
C4 H4C 0.9600 . ?
C3 C6 1.492(3) . ?
C7 H7A 0.9600 . ?
C7 H7B 0.9600 . ?
C7 H7C 0.9600 . ?
C6 H6A 0.9600 . ?
C6 H6B 0.9600 . ?
C6 H6C 0.9600 . ?

loop_
_geom_torsion_atom_site_label_1
_geom_torsion_atom_site_label_2
_geom_torsion_atom_site_label_3
_geom_torsion_atom_site_label_4
_geom_torsion
_geom_torsion_site_symmetry_1
_geom_torsion_site_symmetry_2
_geom_torsion_site_symmetry_3
_geom_torsion_site_symmetry_4
_geom_torsion_publ_flag
C2 N1 C1 N2 -0.5(2) . . . . ?
C4 N1 C1 N2 -177.79(17) . . . . ?
C2 N1 C1 Ga1 174.71(13) . . . . ?
C4 N1 C1 Ga1 -2.6(3) . . . . ?
N1 C1 N2 C3 0.3(2) . . . . ?
Ga1 C1 N2 C3 -174.54(14) . . . . ?
N1 C1 N2 C7 178.24(17) . . . . ?
Ga1 C1 N2 C7 3.4(3) . . . . ?
C1 N1 C2 C3 0.4(2) . . . . ?
C4 N1 C2 C3 177.75(18) . . . . ?
C1 N1 C2 C5 -179.81(16) . . . . ?
C4 N1 C2 C5 -2.5(3) . . . . ?
N1 C2 C3 N2 -0.2(2) . . . . ?
C5 C2 C3 N2 -179.95(19) . . . . ?
N1 C2 C3 C6 179.57(19) . . . . ?
C5 C2 C3 C6 -0.2(3) . . . . ?
C1 N2 C3 C2 -0.1(2) . . . . ?
C7 N2 C3 C2 -178.03(18) . . . . ?
C1 N2 C3 C6 -179.87(17) . . . . ?
C7 N2 C3 C6 2.2(3) . . . . ?
